data_7153881
loop_
_publ_author_name
'Tian, Xiang-Yin'
'Han, Jian-Wei'
'Zhao, Qiong'
'Wong, Henry N. C.'

_publ_section_title
;
 Asymmetric synthesis of 3,3,5,5-tetrasubstituted 1,2-dioxolanes: total
 synthesis of epiplakinic acid F.
;
_journal_issue 22
_journal_name_full 'Organic &amp; biomolecular chemistry'
_journal_page_first 3686
_journal_page_last 3700
_journal_paper_doi 10.1039/c4ob00448e
_journal_volume 12
_journal_year 2014
_chemical_absolute_configuration ad
_chemical_formula_sum 'C16 H25 N O5'
_chemical_formula_weight 311.37
_chemical_name_systematic
; 
 ? 
;
_space_group_IT_number 4
_symmetry_cell_setting monoclinic
_symmetry_space_group_name_Hall 'P 2yb'
_symmetry_space_group_name_H-M 'P 1 21 1'
_atom_sites_solution_hydrogens geom
_atom_sites_solution_primary direct
_atom_sites_solution_secondary difmap
_audit_creation_method SHELXL-97
_cell_angle_alpha 90.00
_cell_angle_beta 93.632(2)
_cell_angle_gamma 90.00
_cell_formula_units_Z 2
_cell_length_a 5.4633(8)
_cell_length_b 11.8774(17)
_cell_length_c 12.6900(18)
_cell_measurement_reflns_used 5864
_cell_measurement_temperature 133(2)
_cell_measurement_theta_max 55.073
_cell_measurement_theta_min 4.702
_cell_volume 821.8(2)
_computing_cell_refinement 'Bruker SAINT'
_computing_data_collection 'Bruker APEX2'
_computing_data_reduction 'Bruker SAINT'
_computing_molecular_graphics 'Bruker SHELXTL'
_computing_publication_material 'Bruker SHELXTL'
_computing_structure_refinement 'SHELXL-97 (Sheldrick, 2008)'
_computing_structure_solution 'SHELXS-97 (Sheldrick, 2008)'
_diffrn_ambient_temperature 133(2)
_diffrn_measured_fraction_theta_full 0.995
_diffrn_measured_fraction_theta_max 0.995
_diffrn_measurement_device_type 'Bruker APEX-II CCD'
_diffrn_measurement_method '\f and \w scans'
_diffrn_radiation_monochromator graphite
_diffrn_radiation_source 'fine-focus sealed tube'
_diffrn_radiation_type MoK\a
_diffrn_radiation_wavelength 0.71073
_diffrn_reflns_av_R_equivalents 0.0156
_diffrn_reflns_av_sigmaI/netI 0.0218
_diffrn_reflns_limit_h_max 6
_diffrn_reflns_limit_h_min -5
_diffrn_reflns_limit_k_max 14
_diffrn_reflns_limit_k_min -14
_diffrn_reflns_limit_l_max 15
_diffrn_reflns_limit_l_min -15
_diffrn_reflns_number 5307
_diffrn_reflns_theta_full 26.00
_diffrn_reflns_theta_max 26.00
_diffrn_reflns_theta_min 1.61
_exptl_absorpt_coefficient_mu 0.093
_exptl_absorpt_correction_T_max 0.7456
_exptl_absorpt_correction_T_min 0.6965
_exptl_absorpt_correction_type empirical
_exptl_absorpt_process_details sadabs
_exptl_crystal_colour colorless
_exptl_crystal_density_diffrn 1.258
_exptl_crystal_density_method 'not measured'
_exptl_crystal_description prismatic
_exptl_crystal_F_000 336
_exptl_crystal_size_max 0.315
_exptl_crystal_size_mid 0.168
_exptl_crystal_size_min 0.127
_refine_diff_density_max 0.248
_refine_diff_density_min -0.185
_refine_diff_density_rms 0.040
_refine_ls_abs_structure_details 'Flack H D (1983), Acta Cryst. A39, 876-881'
_refine_ls_abs_structure_Flack 0.3(5)
_refine_ls_extinction_coef 0.056(5)
_refine_ls_extinction_expression Fc^*^=kFc[1+0.001xFc^2^\l^3^/sin(2\q)]^-1/4^
_refine_ls_extinction_method SHELXL
_refine_ls_goodness_of_fit_ref 1.052
_refine_ls_hydrogen_treatment constr
_refine_ls_matrix_type full
_refine_ls_number_parameters 204
_refine_ls_number_reflns 3156
_refine_ls_number_restraints 1
_refine_ls_restrained_S_all 1.052
_refine_ls_R_factor_all 0.0251
_refine_ls_R_factor_gt 0.0250
_refine_ls_shift/su_max 0.000
_refine_ls_shift/su_mean 0.000
_refine_ls_structure_factor_coef Fsqd
_refine_ls_weighting_details 'calc w=1/[\s^2^(Fo^2^)+(0.0492P)^2^+0.0740P] where P=(Fo^2^+2Fc^2^)/3'
_refine_ls_weighting_scheme calc
_refine_ls_wR_factor_gt 0.0709
_refine_ls_wR_factor_ref 0.0712
_reflns_number_gt 3141
_reflns_number_total 3156
_reflns_threshold_expression >2sigma(I)
_cod_data_source_file c4ob00448e3.cif
_cod_data_source_block mo_dm11163_0m
_cod_depositor_comments
;
The following automatic conversions were performed:

'_symmetry_cell_setting' value 'Monoclinic' changed to 'monoclinic'
according to
/usr/data/users/saulius/crontab/automatic-downloads/current/RSC/lib/dictionaries/cif_core.dic
dictionary named 'cif_core.dic' version 2.4.2 from 2011-04-26.

Automatic conversion script
Id: cif_fix_values 2281 2013-09-26 08:29:07Z andrius 
;
_cod_original_sg_symbol_H-M P2(1)
_cod_database_code 7153881

loop_
_symmetry_equiv_pos_as_xyz
'x, y, z'
'-x, y+1/2, -z'

loop_
_atom_site_label
_atom_site_type_symbol
_atom_site_fract_x
_atom_site_fract_y
_atom_site_fract_z
_atom_site_U_iso_or_equiv
_atom_site_adp_type
_atom_site_occupancy
_atom_site_symmetry_multiplicity
_atom_site_calc_flag
_atom_site_refinement_flags
N1 N 0.17134(16) 0.70907(8) 0.36377(7) 0.0205(2) Uani 1 1 d .
O1 O 0.48591(15) 0.84105(7) 0.39324(6) 0.02606(18) Uani 1 1 d .
O2 O 0.46977(16) 0.68438(8) 0.49008(7) 0.0297(2) Uani 1 1 d .
O3 O -0.17093(14) 0.70557(7) 0.25652(6) 0.02327(18) Uani 1 1 d .
O4 O -0.08197(13) 0.88471(6) 0.14049(6) 0.02124(18) Uani 1 1 d .
O5 O 0.00123(13) 0.81553(7) 0.05393(6) 0.02137(18) Uani 1 1 d .
C1 C 0.1064(2) 0.60035(9) 0.41133(9) 0.0222(2) Uani 1 1 d .
H1 H -0.0644 0.6049 0.4352 0.027 Uiso 1 1 calc R
C2 C 0.2891(3) 0.59867(11) 0.50856(10) 0.0334(3) Uani 1 1 d .
H2A H 0.2044 0.6156 0.5734 0.040 Uiso 1 1 calc R
H2B H 0.3680 0.5239 0.5166 0.040 Uiso 1 1 calc R
C3 C 0.3847(2) 0.75432(10) 0.41217(8) 0.0220(2) Uani 1 1 d .
C4 C 0.01724(18) 0.75449(9) 0.28187(8) 0.0182(2) Uani 1 1 d .
C5 C 0.09472(18) 0.86354(9) 0.22677(8) 0.0186(2) Uani 1 1 d .
C6 C 0.33861(18) 0.84761(9) 0.17356(8) 0.0193(2) Uani 1 1 d .
H6A H 0.4505 0.9119 0.1890 0.023 Uiso 1 1 calc R
H6B H 0.4215 0.7773 0.1978 0.023 Uiso 1 1 calc R
C7 C 0.26022(18) 0.84170(9) 0.05515(8) 0.0196(2) Uani 1 1 d .
C8 C 0.3043(2) 0.95162(10) -0.00021(9) 0.0260(2) Uani 1 1 d .
H8 H 0.4692 0.9771 -0.0001 0.031 Uiso 1 1 calc R
C9 C 0.1358(3) 1.01524(11) -0.04843(10) 0.0338(3) Uani 1 1 d .
H9A H -0.0316 0.9932 -0.0505 0.041 Uiso 1 1 calc R
H9B H 0.1812 1.0834 -0.0812 0.041 Uiso 1 1 calc R
C10 C 0.3773(2) 0.74232(11) 0.00007(9) 0.0269(2) Uani 1 1 d .
H10A H 0.5567 0.7546 0.0012 0.032 Uiso 1 1 calc R
H10B H 0.3490 0.6729 0.0407 0.032 Uiso 1 1 calc R
C11 C 0.2796(3) 0.72458(14) -0.11369(12) 0.0431(3) Uani 1 1 d .
H11A H 0.1008 0.7164 -0.1162 0.065 Uiso 1 1 calc R
H11B H 0.3525 0.6563 -0.1418 0.065 Uiso 1 1 calc R
H11C H 0.3226 0.7896 -0.1564 0.065 Uiso 1 1 calc R
C12 C 0.0622(2) 0.96549(9) 0.29983(9) 0.0251(2) Uani 1 1 d .
H12A H -0.1135 0.9866 0.2961 0.030 Uiso 1 1 calc R
H12B H 0.1081 0.9425 0.3734 0.030 Uiso 1 1 calc R
C13 C 0.2115(3) 1.06854(10) 0.27410(11) 0.0324(3) Uani 1 1 d .
H13A H 0.3863 1.0524 0.2884 0.049 Uiso 1 1 calc R
H13B H 0.1643 1.1319 0.3179 0.049 Uiso 1 1 calc R
H13C H 0.1801 1.0878 0.1994 0.049 Uiso 1 1 calc R
C14 C 0.1244(2) 0.50011(10) 0.33576(10) 0.0268(2) Uani 1 1 d .
H14 H 0.0047 0.5133 0.2741 0.032 Uiso 1 1 calc R
C15 C 0.3781(3) 0.48810(14) 0.29326(15) 0.0502(4) Uani 1 1 d .
H15A H 0.4996 0.4744 0.3520 0.075 Uiso 1 1 calc R
H15B H 0.4199 0.5575 0.2566 0.075 Uiso 1 1 calc R
H15C H 0.3778 0.4247 0.2438 0.075 Uiso 1 1 calc R
C16 C 0.0474(3) 0.39182(11) 0.39060(11) 0.0354(3) Uani 1 1 d .
H16A H 0.1657 0.3749 0.4498 0.053 Uiso 1 1 calc R
H16B H 0.0432 0.3294 0.3400 0.053 Uiso 1 1 calc R
H16C H -0.1158 0.4020 0.4170 0.053 Uiso 1 1 calc R

loop_
_atom_site_aniso_label
_atom_site_aniso_U_11
_atom_site_aniso_U_22
_atom_site_aniso_U_33
_atom_site_aniso_U_23
_atom_site_aniso_U_13
_atom_site_aniso_U_12
N1 0.0199(4) 0.0194(4) 0.0218(4) 0.0029(3) -0.0012(3) -0.0021(3)
O1 0.0268(4) 0.0276(4) 0.0232(4) -0.0006(3) -0.0025(3) -0.0076(3)
O2 0.0288(4) 0.0335(5) 0.0254(4) 0.0063(3) -0.0081(3) -0.0065(3)
O3 0.0166(4) 0.0225(4) 0.0305(4) 0.0031(3) -0.0014(3) 0.0000(3)
O4 0.0164(4) 0.0247(4) 0.0225(4) 0.0015(3) 0.0005(3) 0.0055(3)
O5 0.0157(4) 0.0263(4) 0.0220(4) -0.0019(3) 0.0001(3) -0.0014(3)
C1 0.0227(5) 0.0205(5) 0.0231(5) 0.0044(4) -0.0005(4) -0.0004(4)
C2 0.0389(7) 0.0306(6) 0.0293(6) 0.0093(5) -0.0093(5) -0.0093(5)
C3 0.0225(5) 0.0259(5) 0.0173(4) -0.0022(4) -0.0010(4) -0.0003(4)
C4 0.0167(5) 0.0185(5) 0.0194(4) -0.0003(4) 0.0025(4) 0.0036(4)
C5 0.0159(5) 0.0188(5) 0.0210(5) 0.0015(4) 0.0005(4) 0.0013(4)
C6 0.0141(4) 0.0237(5) 0.0200(5) 0.0004(4) 0.0006(4) 0.0003(4)
C7 0.0147(5) 0.0230(5) 0.0211(5) 0.0003(4) 0.0001(4) -0.0004(4)
C8 0.0253(5) 0.0276(6) 0.0250(5) 0.0031(4) 0.0011(4) -0.0058(4)
C9 0.0380(7) 0.0299(6) 0.0326(6) 0.0089(5) -0.0036(5) -0.0027(5)
C10 0.0230(5) 0.0292(6) 0.0286(6) -0.0050(5) 0.0028(4) 0.0014(4)
C11 0.0421(7) 0.0504(8) 0.0367(7) -0.0188(6) 0.0026(6) -0.0006(6)
C12 0.0254(5) 0.0210(5) 0.0290(5) -0.0042(4) 0.0026(4) 0.0033(4)
C13 0.0398(7) 0.0197(5) 0.0370(7) -0.0007(5) -0.0028(5) 0.0002(5)
C14 0.0278(6) 0.0199(5) 0.0322(6) 0.0013(5) -0.0007(5) 0.0019(4)
C15 0.0441(8) 0.0378(8) 0.0712(11) -0.0058(7) 0.0238(8) 0.0070(7)
C16 0.0405(7) 0.0210(6) 0.0430(7) 0.0059(5) -0.0100(5) -0.0019(5)

loop_
_atom_type_symbol
_atom_type_description
_atom_type_scat_dispersion_real
_atom_type_scat_dispersion_imag
_atom_type_scat_source
C C 0.0033 0.0016 'International Tables Vol C Tables 4.2.6.8 and 6.1.1.4'
H H 0.0000 0.0000 'International Tables Vol C Tables 4.2.6.8 and 6.1.1.4'
N N 0.0061 0.0033 'International Tables Vol C Tables 4.2.6.8 and 6.1.1.4'
O O 0.0106 0.0060 'International Tables Vol C Tables 4.2.6.8 and 6.1.1.4'

loop_
_geom_angle_atom_site_label_1
_geom_angle_atom_site_label_2
_geom_angle_atom_site_label_3
_geom_angle
C3 N1 C4 128.70(9)
C3 N1 C1 111.94(9)
C4 N1 C1 119.33(8)
C3 O2 C2 110.14(9)
C5 O4 O5 104.35(7)
C7 O5 O4 102.75(7)
N1 C1 C2 100.28(8)
N1 C1 C14 113.31(9)
C2 C1 C14 115.28(10)
N1 C1 H1 109.2
C2 C1 H1 109.2
C14 C1 H1 109.2
O2 C2 C1 106.01(9)
O2 C2 H2A 110.5
C1 C2 H2A 110.5
O2 C2 H2B 110.5
C1 C2 H2B 110.5
H2A C2 H2B 108.7
O1 C3 O2 122.16(10)
O1 C3 N1 128.84(10)
O2 C3 N1 108.99(10)
O3 C4 N1 118.26(10)
O3 C4 C5 122.46(9)
N1 C4 C5 119.28(9)
O4 C5 C12 102.92(8)
O4 C5 C6 104.20(8)
C12 C5 C6 119.67(9)
O4 C5 C4 107.58(8)
C12 C5 C4 109.94(8)
C6 C5 C4 111.37(8)
C7 C6 C5 103.79(7)
C7 C6 H6A 111.0
C5 C6 H6A 111.0
C7 C6 H6B 111.0
C5 C6 H6B 111.0
H6A C6 H6B 109.0
O5 C7 C8 111.44(9)
O5 C7 C10 105.41(8)
C8 C7 C10 111.75(9)
O5 C7 C6 103.40(8)
C8 C7 C6 111.88(9)
C10 C7 C6 112.49(9)
C9 C8 C7 125.97(11)
C9 C8 H8 117.0
C7 C8 H8 117.0
C8 C9 H9A 120.0
C8 C9 H9B 120.0
H9A C9 H9B 120.0
C11 C10 C7 114.07(10)
C11 C10 H10A 108.7
C7 C10 H10A 108.7
C11 C10 H10B 108.7
C7 C10 H10B 108.7
H10A C10 H10B 107.6
C10 C11 H11A 109.5
C10 C11 H11B 109.5
H11A C11 H11B 109.5
C10 C11 H11C 109.5
H11A C11 H11C 109.5
H11B C11 H11C 109.5
C13 C12 C5 114.83(10)
C13 C12 H12A 108.6
C5 C12 H12A 108.6
C13 C12 H12B 108.6
C5 C12 H12B 108.6
H12A C12 H12B 107.5
C12 C13 H13A 109.5
C12 C13 H13B 109.5
H13A C13 H13B 109.5
C12 C13 H13C 109.5
H13A C13 H13C 109.5
H13B C13 H13C 109.5
C15 C14 C16 111.31(11)
C15 C14 C1 112.89(11)
C16 C14 C1 109.66(10)
C15 C14 H14 107.6
C16 C14 H14 107.6
C1 C14 H14 107.6
C14 C15 H15A 109.5
C14 C15 H15B 109.5
H15A C15 H15B 109.5
C14 C15 H15C 109.5
H15A C15 H15C 109.5
H15B C15 H15C 109.5
C14 C16 H16A 109.5
C14 C16 H16B 109.5
H16A C16 H16B 109.5
C14 C16 H16C 109.5
H16A C16 H16C 109.5
H16B C16 H16C 109.5

loop_
_geom_bond_atom_site_label_1
_geom_bond_atom_site_label_2
_geom_bond_distance
N1 C3 1.3906(14)
N1 C4 1.4032(13)
N1 C1 1.4782(14)
O1 C3 1.2006(15)
O2 C3 1.3512(14)
O2 C2 1.4475(15)
O3 C4 1.2066(14)
O4 C5 1.4352(12)
O4 O5 1.4668(10)
O5 C7 1.4478(12)
C1 C2 1.5373(16)
C1 C14 1.5359(16)
C1 H1 1.0000
C2 H2A 0.9900
C2 H2B 0.9900
C4 C5 1.5438(14)
C5 C12 1.5422(14)
C5 C6 1.5431(13)
C6 C7 1.5378(14)
C6 H6A 0.9900
C6 H6B 0.9900
C7 C8 1.5092(15)
C7 C10 1.5321(15)
C8 C9 1.3121(19)
C8 H8 0.9500
C9 H9A 0.9500
C9 H9B 0.9500
C10 C11 1.5218(18)
C10 H10A 0.9900
C10 H10B 0.9900
C11 H11A 0.9800
C11 H11B 0.9800
C11 H11C 0.9800
C12 C13 1.5177(17)
C12 H12A 0.9900
C12 H12B 0.9900
C13 H13A 0.9800
C13 H13B 0.9800
C13 H13C 0.9800
C14 C15 1.5254(19)
C14 C16 1.5338(17)
C14 H14 1.0000
C15 H15A 0.9800
C15 H15B 0.9800
C15 H15C 0.9800
C16 H16A 0.9800
C16 H16B 0.9800
C16 H16C 0.9800

loop_
_geom_torsion_atom_site_label_1
_geom_torsion_atom_site_label_2
_geom_torsion_atom_site_label_3
_geom_torsion_atom_site_label_4
_geom_torsion
C5 O4 O5 C7 -47.79(9)
C3 N1 C1 C2 9.72(12)
C4 N1 C1 C2 -168.52(10)
C3 N1 C1 C14 -113.70(10)
C4 N1 C1 C14 68.07(12)
C3 O2 C2 C1 16.32(14)
N1 C1 C2 O2 -14.98(12)
C14 C1 C2 O2 107.05(11)
C2 O2 C3 O1 168.96(11)
C2 O2 C3 N1 -10.27(13)
C4 N1 C3 O1 -1.47(18)
C1 N1 C3 O1 -179.50(10)
C4 N1 C3 O2 177.69(10)
C1 N1 C3 O2 -0.34(12)
C3 N1 C4 O3 -174.21(10)
C1 N1 C4 O3 3.70(14)
C3 N1 C4 C5 6.52(15)
C1 N1 C4 C5 -175.57(9)
O5 O4 C5 C12 160.05(7)
O5 O4 C5 C6 34.47(9)
O5 O4 C5 C4 -83.86(8)
O3 C4 C5 O4 -4.77(13)
N1 C4 C5 O4 174.46(8)
O3 C4 C5 C12 106.60(11)
N1 C4 C5 C12 -74.16(11)
O3 C4 C5 C6 -118.38(11)
N1 C4 C5 C6 60.86(11)
O4 C5 C6 C7 -9.65(11)
C12 C5 C6 C7 -123.82(10)
C4 C5 C6 C7 106.05(9)
O4 O5 C7 C8 -80.46(9)
O4 O5 C7 C10 158.13(7)
O4 O5 C7 C6 39.87(10)
C5 C6 C7 O5 -18.74(11)
C5 C6 C7 C8 101.30(10)
C5 C6 C7 C10 -131.96(9)
O5 C7 C8 C9 -2.94(16)
C10 C7 C8 C9 114.71(14)
C6 C7 C8 C9 -118.15(14)
O5 C7 C10 C11 60.60(12)
C8 C7 C10 C11 -60.61(13)
C6 C7 C10 C11 172.58(10)
O4 C5 C12 C13 -86.46(11)
C6 C5 C12 C13 28.40(14)
C4 C5 C12 C13 159.16(10)
N1 C1 C14 C15 56.77(14)
C2 C1 C14 C15 -57.96(14)
N1 C1 C14 C16 -178.50(9)
C2 C1 C14 C16 66.77(13)
